data_1558106
loop_
_publ_author_name
'Li, Xin'
'He, Songtao'
'Song, Qiuling'

_publ_section_title
;
 Enantio- and diastereoselective diarylmethylation of 1,3-dicarbonyl
 compounds
;
_journal_issue 23
_journal_name_full 'Chemical Science'
_journal_page_first 5969
_journal_page_last 5973
_journal_paper_doi 10.1039/D0SC00142B
_journal_volume 11
_journal_year 2020
_chemical_absolute_configuration am
_chemical_formula_moiety 'C31 H35 O4 S'
_chemical_formula_sum 'C31 H39 O4 S'
_chemical_formula_weight 507.68
_space_group_crystal_system monoclinic
_space_group_IT_number 5
_space_group_name_Hall 'C 2y'
_space_group_name_H-M_alt 'C 1 2 1'
_atom_sites_solution_hydrogens geom
_atom_sites_solution_primary dual
_audit_creation_date 2019-11-05
_audit_creation_method
;
Olex2 1.2
(compiled 2018.05.29 svn.r3508 for OlexSys, GUI svn.r5506)
;
_audit_update_record
;
2019-11-05 deposited with the CCDC.	2020-05-25 downloaded from the CCDC.
;
_cell_angle_alpha 90
_cell_angle_beta 95.046(15)
_cell_angle_gamma 90
_cell_formula_units_Z 4
_cell_length_a 23.808(4)
_cell_length_b 10.360(3)
_cell_length_c 11.8065(17)
_cell_measurement_reflns_used 2916
_cell_measurement_temperature 293(2)
_cell_measurement_theta_max 27.2680
_cell_measurement_theta_min 4.2680
_cell_volume 2900.8(11)
_computing_cell_refinement 'CrysAlisPro 1.171.38.41 (Rigaku OD, 2015)'
_computing_data_collection 'CrysAlisPro 1.171.38.41 (Rigaku OD, 2015)'
_computing_data_reduction 'CrysAlisPro 1.171.38.41 (Rigaku OD, 2015)'
_computing_molecular_graphics 'Olex2 (Dolomanov et al., 2009)'
_computing_publication_material 'Olex2 (Dolomanov et al., 2009)'
_computing_structure_refinement 'ShelXL (Sheldrick, 2015)'
_computing_structure_solution 'ShelXT (Sheldrick, 2015)'
_diffrn_ambient_temperature 293(2)
_diffrn_detector 'CCD plate'
_diffrn_detector_area_resol_mean 8.0606
_diffrn_detector_type Eos
_diffrn_measured_fraction_theta_full 0.997
_diffrn_measured_fraction_theta_max 0.849
_diffrn_measurement_details
;
List of Runs (angles in degrees, time in seconds):

  # Type    Start    End  Width  t~exp~   \w     \q     \k     \f   Frames
#--------------------------------------------------------------------------
  1  \w    -51.00 -24.00   1.00   10.00    --   15.65 -57.00 -60.00   27
  2  \w    -52.00  30.00   1.00   10.00    --   15.65 -57.00 -30.00   82
  3  \w     -7.00  23.00   1.00   10.00    --  -16.43 -99.00 -90.00   30
  4  \w    -17.00  55.00   1.00   10.00    --   15.65 -99.00  90.00   72
  5  \w    -50.00 -24.00   1.00   10.00    --   15.65 -77.00  90.00   26
  6  \w    -43.00 -13.00   1.00   10.00    --  -16.43  77.00 -60.00   30
  7  \w    -11.00  82.00   1.00   10.00    --   15.65  77.00-150.00   93
  8  \w      3.00  28.00   1.00   10.00    --   15.65  57.00-180.00   25
;
_diffrn_measurement_device 'four-circle diffractometer'
_diffrn_measurement_device_type 'Xcalibur, Eos, Gemini'
_diffrn_measurement_method '\w scans'
_diffrn_orient_matrix_type 'CrysAlisPro convention (1999,Acta A55,543-557)'
_diffrn_orient_matrix_UB_11 -0.0288926000
_diffrn_orient_matrix_UB_12 0.0139351000
_diffrn_orient_matrix_UB_13 0.0042197000
_diffrn_orient_matrix_UB_21 -0.0075438000
_diffrn_orient_matrix_UB_22 -0.0501102000
_diffrn_orient_matrix_UB_23 -0.0395113000
_diffrn_orient_matrix_UB_31 -0.0003711000
_diffrn_orient_matrix_UB_32 -0.0445729000
_diffrn_orient_matrix_UB_33 0.0453772000
_diffrn_radiation_monochromator graphite
_diffrn_radiation_probe x-ray
_diffrn_radiation_type MoK\a
_diffrn_radiation_wavelength 0.71073
_diffrn_reflns_av_R_equivalents 0.0758
_diffrn_reflns_av_unetI/netI 0.1631
_diffrn_reflns_Laue_measured_fraction_full 0.997
_diffrn_reflns_Laue_measured_fraction_max 0.849
_diffrn_reflns_limit_h_max 23
_diffrn_reflns_limit_h_min -32
_diffrn_reflns_limit_k_max 13
_diffrn_reflns_limit_k_min -13
_diffrn_reflns_limit_l_max 15
_diffrn_reflns_limit_l_min -15
_diffrn_reflns_number 11710
_diffrn_reflns_point_group_measured_fraction_full 0.948
_diffrn_reflns_point_group_measured_fraction_max 0.771
_diffrn_reflns_theta_full 25.242
_diffrn_reflns_theta_max 29.479
_diffrn_reflns_theta_min 3.436
_diffrn_source 'fine-focus sealed X-ray tube'
_diffrn_source_type 'Enhance (Mo) X-ray Source'
_diffrn_standards_number 0
_exptl_absorpt_coefficient_mu 0.144
_exptl_absorpt_correction_T_max 1.00000
_exptl_absorpt_correction_T_min 0.50177
_exptl_absorpt_correction_type multi-scan
_exptl_absorpt_process_details
;
CrysAlisPro 1.171.38.41 (Rigaku Oxford Diffraction, 2015)
Empirical absorption correction using spherical harmonics,
 implemented in SCALE3 ABSPACK scaling algorithm.
;
_exptl_crystal_density_diffrn 1.163
_exptl_crystal_description block
_exptl_crystal_F_000 1092
_refine_diff_density_max 0.350
_refine_diff_density_min -0.328
_refine_diff_density_rms 0.052
_refine_ls_abs_structure_details
;
 Flack x determined using 618 quotients [(I+)-(I-)]/[(I+)+(I-)]
 (Parsons, Flack and Wagner, Acta Cryst. B69 (2013) 249-259).
;
_refine_ls_abs_structure_Flack -0.02(18)
_refine_ls_extinction_method none
_refine_ls_goodness_of_fit_ref 0.992
_refine_ls_hydrogen_treatment constr
_refine_ls_matrix_type full
_refine_ls_number_parameters 333
_refine_ls_number_reflns 6219
_refine_ls_number_restraints 3
_refine_ls_restrained_S_all 0.992
_refine_ls_R_factor_all 0.1964
_refine_ls_R_factor_gt 0.1019
_refine_ls_shift/su_max 0.000
_refine_ls_shift/su_mean 0.000
_refine_ls_structure_factor_coef Fsqd
_refine_ls_weighting_details 'w=1/[\s^2^(Fo^2^)+(0.1057P)^2^] where P=(Fo^2^+2Fc^2^)/3'
_refine_ls_weighting_scheme calc
_refine_ls_wR_factor_gt 0.2143
_refine_ls_wR_factor_ref 0.2670
_reflns_Friedel_coverage 0.726
_reflns_Friedel_fraction_full 0.892
_reflns_Friedel_fraction_max 0.684
_reflns_number_gt 2739
_reflns_number_total 6219
_reflns_threshold_expression 'I > 2\s(I)'
_cod_data_source_file d0sc00142b2.cif
_cod_data_source_block exp_7492
_cod_depositor_comments
;Adding full bibliography for 1558104--1558106.cif.

 Adding full bibliography for 1558104--1558106.cif.
;
_cod_original_cell_volume 2900.7(9)
_cod_database_code 1558106
_shelx_shelxl_version_number 2018/3
_shelx_space_group_comment
;
The symmetry employed for this shelxl refinement is uniquely defined
by the following loop, which should always be used as a source of
symmetry information in preference to the above space-group names.
They are only intended as comments.
;
_reflns_odcompleteness_completeness 99.68
_reflns_odcompleteness_iscentric 1
_reflns_odcompleteness_theta 26.32
_olex2_refinement_description
;
1. Fixed Uiso
 At 1.2 times of:
  All C(H) groups, All C(H,H) groups
 At 1.5 times of:
  All C(H,H,H) groups, All O(H) groups
2. Restrained distances
 H00C-H00Z
 2 with sigma of 0.02
 H00C-H00X
 2 with sigma of 0.02
3.a Ternary CH refined with riding coordinates:
 C009(H009)
3.b Secondary CH2 refined with riding coordinates:
 C005(H00A,H00B), C00I(H00D,H00E), C00K(H00G,H00H), C00M(H00I,H00J), C00N(H00K,
 H00L)
3.c Aromatic/amide H refined with riding coordinates:
 C008(H008), C00F(H00F)
3.d Idealised Me refined as rotating group:
 C00Q(H00M,H00N,H00O), C00R(H00P,H00Q,H00R), C00U(H00S,H00T,H00U), C00V(H00V,
 H00W,H00X), C00W(H00Y,H,HA), C00X(H00Z,HB,HC), C00Y(H00,HD,HE)
3.e Idealised tetrahedral OH refined as rotating group:
 O00C(H00C)
;
_olex2_submission_special_instructions 'No special instructions were received'
_oxdiff_exptl_absorpt_empirical_details
;
Empirical correction (ABSPACK) includes:
- Absorption correction using spherical harmonics
- Frame scaling
;
_oxdiff_exptl_absorpt_empirical_full_max 2.877
_oxdiff_exptl_absorpt_empirical_full_min 0.246

loop_
_space_group_symop_operation_xyz
'x, y, z'
'-x, y, -z'
'x+1/2, y+1/2, z'
'-x+1/2, y+1/2, -z'

loop_
_atom_site_label
_atom_site_type_symbol
_atom_site_fract_x
_atom_site_fract_y
_atom_site_fract_z
_atom_site_U_iso_or_equiv
_atom_site_adp_type
_atom_site_occupancy
_atom_site_site_symmetry_order
_atom_site_calc_flag
_atom_site_refinement_flags_posn
_atom_site_refinement_flags_adp
_atom_site_refinement_flags_occupancy
_atom_site_disorder_assembly
_atom_site_disorder_group
S001 S 0.44229(11) 0.3565(3) 0.1257(2) 0.0890(9) Uani 1 1 d . . . . .
O002 O 0.50870(18) 0.7191(7) 0.1523(3) 0.0565(15) Uani 1 1 d . . . . .
O003 O 0.5318(2) 0.7489(6) 0.3367(4) 0.0657(17) Uani 1 1 d . . . . .
O004 O 0.4001(2) 0.8637(7) 0.1190(5) 0.0685(16) Uani 1 1 d . . . . .
C005 C 0.4813(2) 0.4400(8) 0.3297(6) 0.0430(17) Uani 1 1 d . . . . .
H00A H 0.510302 0.504014 0.348789 0.052 Uiso 1 1 calc R . . . .
H00B H 0.457810 0.433480 0.392633 0.052 Uiso 1 1 calc R . . . .
C006 C 0.4973(3) 0.7313(9) 0.2604(6) 0.0491(18) Uani 1 1 d . . . . .
C007 C 0.4338(3) 0.7157(9) 0.2701(5) 0.0445(17) Uani 1 1 d . . . . .
C008 C 0.3334(3) 0.4753(9) 0.2909(5) 0.0478(19) Uani 1 1 d . . . . .
H008 H 0.361693 0.429678 0.333065 0.057 Uiso 1 1 calc R . . . .
C009 C 0.4111(2) 0.5946(8) 0.2030(5) 0.0404(18) Uani 1 1 d . . . . .
H009 H 0.413168 0.615501 0.122485 0.049 Uiso 1 1 calc R . . . .
C00A C 0.4467(3) 0.4781(8) 0.2249(5) 0.0413(17) Uani 1 1 d . . . . .
C00B C 0.3488(3) 0.5679(8) 0.2163(5) 0.0471(18) Uani 1 1 d . . . . .
O00C O 0.1816(2) 0.5002(9) 0.2611(8) 0.115(3) Uani 1 1 d . . . . .
H00C H 0.179562 0.466109 0.323264 0.172 Uiso 1 1 calc DGR . . . .
C00D C 0.5063(4) 0.3180(11) 0.3094(7) 0.070(3) Uani 1 1 d . . . . .
C00E C 0.4057(3) 0.8385(10) 0.2173(6) 0.056(2) Uani 1 1 d . . . . .
C00F C 0.3075(3) 0.6367(9) 0.1552(6) 0.053(2) Uani 1 1 d . . . . .
H00F H 0.317905 0.698333 0.103753 0.064 Uiso 1 1 calc R . . . .
C00G C 0.2623(3) 0.3414(11) 0.3884(7) 0.071(3) Uani 1 1 d . . . . .
C00H C 0.2379(3) 0.5246(10) 0.2452(8) 0.070(3) Uani 1 1 d . . . . .
C00I C 0.4216(3) 0.7247(11) 0.3935(5) 0.062(2) Uani 1 1 d . . . . .
H00D H 0.451677 0.685193 0.442336 0.074 Uiso 1 1 calc R . . . .
H00E H 0.386438 0.681307 0.405308 0.074 Uiso 1 1 calc R . . . .
C00J C 0.2513(3) 0.6183(10) 0.1671(7) 0.061(2) Uani 1 1 d . . . . .
C00K C 0.5675(3) 0.7233(10) 0.1301(6) 0.061(2) Uani 1 1 d . . . . .
H00G H 0.587576 0.782433 0.182964 0.074 Uiso 1 1 calc R . . . .
H00H H 0.570596 0.755316 0.053686 0.074 Uiso 1 1 calc R . . . .
C00L C 0.2778(3) 0.4469(10) 0.3062(6) 0.060(2) Uani 1 1 d . . . . .
C00M C 0.4174(4) 0.8677(12) 0.4191(7) 0.080(3) Uani 1 1 d . . . . .
H00I H 0.395189 0.882045 0.482960 0.096 Uiso 1 1 calc R . . . .
H00J H 0.454560 0.904712 0.436554 0.096 Uiso 1 1 calc R . . . .
C00N C 0.3892(4) 0.9255(12) 0.3131(8) 0.084(3) Uani 1 1 d . . . . .
H00K H 0.402218 1.013051 0.302825 0.101 Uiso 1 1 calc R . . . .
H00L H 0.348573 0.926667 0.315711 0.101 Uiso 1 1 calc R . . . .
C00O C 0.4877(4) 0.2614(10) 0.2063(10) 0.078(3) Uani 1 1 d . . . . .
C00P C 0.2055(4) 0.6996(12) 0.0969(8) 0.080(3) Uani 1 1 d . . . . .
C00Q C 0.3132(4) 0.2708(14) 0.4431(9) 0.103(4) Uani 1 1 d . . . . .
H00M H 0.333717 0.232548 0.385182 0.155 Uiso 1 1 calc GR . . . .
H00N H 0.301187 0.204466 0.492346 0.155 Uiso 1 1 calc GR . . . .
H00O H 0.337197 0.330620 0.486679 0.155 Uiso 1 1 calc GR . . . .
C00R C 0.5937(4) 0.5943(12) 0.1419(9) 0.089(3) Uani 1 1 d . . . . .
H00P H 0.572834 0.534766 0.091990 0.133 Uiso 1 1 calc GR . . . .
H00Q H 0.593243 0.565320 0.219024 0.133 Uiso 1 1 calc GR . . . .
H00R H 0.631889 0.598903 0.122263 0.133 Uiso 1 1 calc GR . . . .
C00U C 0.2314(5) 0.7958(14) 0.0205(11) 0.117(5) Uani 1 1 d . . . . .
H00S H 0.256839 0.851153 0.065631 0.176 Uiso 1 1 calc GR . . . .
H00T H 0.202182 0.846868 -0.018646 0.176 Uiso 1 1 calc GR . . . .
H00U H 0.251728 0.750519 -0.033907 0.176 Uiso 1 1 calc GR . . . .
C00V C 0.2322(5) 0.3990(15) 0.4878(10) 0.120(5) Uani 1 1 d . . . . .
H00V H 0.256447 0.392283 0.556946 0.179 Uiso 1 1 calc GR . . . .
H00W H 0.197931 0.352304 0.495732 0.179 Uiso 1 1 calc GR . . . .
H00X H 0.223550 0.488148 0.472445 0.179 Uiso 1 1 calc DGR . . . .
C00W C 0.1718(5) 0.7800(13) 0.1735(12) 0.114(4) Uani 1 1 d . . . . .
H00Y H 0.161144 0.727706 0.235275 0.171 Uiso 1 1 calc GR . . . .
H H 0.138549 0.812134 0.130855 0.171 Uiso 1 1 calc GR . . . .
HA H 0.194330 0.851222 0.203199 0.171 Uiso 1 1 calc GR . . . .
C00X C 0.2255(6) 0.2413(15) 0.3211(13) 0.131(5) Uani 1 1 d . . . . .
H00Z H 0.193940 0.283757 0.280871 0.197 Uiso 1 1 calc DGR . . . .
HB H 0.212221 0.178879 0.372507 0.197 Uiso 1 1 calc GR . . . .
HC H 0.247438 0.198694 0.267738 0.197 Uiso 1 1 calc GR . . . .
C00Y C 0.1673(5) 0.6090(15) 0.0228(12) 0.136(6) Uani 1 1 d . . . . .
H00 H 0.189363 0.563608 -0.028679 0.203 Uiso 1 1 calc GR . . . .
HD H 0.138591 0.658343 -0.019806 0.203 Uiso 1 1 calc GR . . . .
HE H 0.150048 0.548097 0.070221 0.203 Uiso 1 1 calc GR . . . .
C1 C 0.5401(7) 0.0653(15) 0.255(3) 0.173(12) Uani 1 1 d . . . . .
C2 C 0.5427(5) 0.2499(17) 0.3848(10) 0.123(6) Uani 1 1 d . . . . .
C3 C 0.5030(6) 0.1312(14) 0.1751(16) 0.133(6) Uani 1 1 d . . . . .
C4 C 0.5599(7) 0.129(2) 0.355(2) 0.162(9) Uani 1 1 d . . . . .

loop_
_atom_site_aniso_label
_atom_site_aniso_U_11
_atom_site_aniso_U_22
_atom_site_aniso_U_33
_atom_site_aniso_U_23
_atom_site_aniso_U_13
_atom_site_aniso_U_12
S001 0.0785(16) 0.079(2) 0.1070(17) -0.0277(16) -0.0072(13) 0.0052(16)
O002 0.036(2) 0.085(5) 0.049(2) 0.003(3) 0.0065(19) 0.001(3)
O003 0.055(3) 0.081(5) 0.060(3) -0.014(3) -0.003(2) -0.005(3)
O004 0.068(3) 0.060(4) 0.077(3) 0.012(3) 0.004(3) 0.018(3)
C005 0.019(3) 0.043(5) 0.066(4) -0.006(4) 0.001(3) 0.003(3)
C006 0.045(4) 0.051(5) 0.051(3) -0.001(4) -0.003(3) -0.004(4)
C007 0.041(4) 0.052(5) 0.040(3) 0.002(4) -0.006(3) 0.001(4)
C008 0.026(3) 0.061(6) 0.054(3) 0.001(4) -0.012(3) 0.009(3)
C009 0.023(3) 0.054(6) 0.043(3) 0.001(3) -0.002(3) 0.000(3)
C00A 0.027(3) 0.049(5) 0.046(3) 0.009(3) -0.004(3) -0.003(3)
C00B 0.039(4) 0.052(5) 0.048(3) 0.002(4) -0.006(3) 0.011(4)
O00C 0.045(3) 0.092(7) 0.207(8) 0.058(6) 0.007(4) -0.003(4)
C00D 0.060(5) 0.078(8) 0.074(5) 0.016(5) 0.013(4) 0.010(5)
C00E 0.043(4) 0.068(6) 0.058(4) -0.004(4) 0.003(3) -0.002(4)
C00F 0.039(4) 0.053(6) 0.065(4) 0.007(4) -0.010(3) 0.002(4)
C00G 0.051(5) 0.064(7) 0.097(6) 0.016(6) 0.009(4) 0.002(5)
C00H 0.037(4) 0.061(7) 0.110(6) 0.006(5) -0.005(5) 0.004(4)
C00I 0.058(5) 0.083(7) 0.046(3) -0.008(4) 0.016(3) -0.008(5)
C00J 0.041(4) 0.056(6) 0.084(5) 0.008(5) -0.011(4) 0.007(4)
C00K 0.049(4) 0.078(7) 0.058(4) 0.001(5) 0.009(3) -0.006(5)
C00L 0.049(4) 0.052(6) 0.080(5) 0.006(5) 0.002(4) 0.005(4)
C00M 0.073(6) 0.088(8) 0.079(5) -0.030(6) 0.017(4) 0.008(6)
C00N 0.083(6) 0.073(8) 0.099(6) -0.022(6) 0.026(5) 0.021(6)
C00O 0.043(5) 0.048(6) 0.144(8) 0.001(6) 0.023(5) 0.008(4)
C00P 0.056(5) 0.070(8) 0.110(6) 0.006(6) -0.017(5) 0.015(5)
C00Q 0.080(7) 0.120(11) 0.112(7) 0.052(7) 0.014(6) 0.000(7)
C00R 0.073(6) 0.076(9) 0.122(7) -0.004(7) 0.028(6) 0.016(6)
C00U 0.100(9) 0.105(12) 0.141(9) 0.054(9) -0.023(7) 0.021(8)
C00V 0.124(10) 0.111(13) 0.132(9) 0.026(8) 0.062(8) 0.014(9)
C00W 0.086(8) 0.076(10) 0.177(11) 0.005(9) -0.008(8) 0.034(7)
C00X 0.119(10) 0.078(11) 0.188(11) 0.025(10) -0.035(9) -0.035(9)
C00Y 0.095(8) 0.094(11) 0.198(12) -0.009(10) -0.097(9) 0.006(8)
C1 0.080(10) 0.037(8) 0.42(4) 0.041(14) 0.103(17) 0.017(7)
C2 0.095(8) 0.162(15) 0.118(8) 0.073(9) 0.040(7) 0.078(9)
C3 0.091(9) 0.055(9) 0.262(17) -0.029(11) 0.051(11) -0.013(8)
C4 0.095(12) 0.109(16) 0.30(2) 0.126(16) 0.085(14) 0.040(11)

loop_
_atom_type_symbol
_atom_type_description
_atom_type_scat_dispersion_real
_atom_type_scat_dispersion_imag
_atom_type_scat_source
C C 0.0033 0.0016 'International Tables Vol C Tables 4.2.6.8 and 6.1.1.4'
H H 0.0000 0.0000 'International Tables Vol C Tables 4.2.6.8 and 6.1.1.4'
O O 0.0106 0.0060 'International Tables Vol C Tables 4.2.6.8 and 6.1.1.4'
S S 0.1246 0.1234 'International Tables Vol C Tables 4.2.6.8 and 6.1.1.4'

loop_
_geom_angle_atom_site_label_1
_geom_angle_atom_site_label_2
_geom_angle_atom_site_label_3
_geom_angle
_geom_angle_site_symmetry_1
_geom_angle_site_symmetry_3
_geom_angle_publ_flag
C00O S001 C00A 92.6(5) . . ?
C006 O002 C00K 116.9(5) . . ?
C00D C005 C00A 107.8(7) . . ?
O002 C006 C007 110.3(6) . . ?
O003 C006 O002 124.0(6) . . ?
O003 C006 C007 125.7(6) . . ?
C006 C007 C009 110.3(6) . . ?
C006 C007 C00E 106.2(6) . . ?
C00E C007 C009 109.9(5) . . ?
C00I C007 C006 109.9(5) . . ?
C00I C007 C009 116.9(7) . . ?
C00I C007 C00E 103.0(7) . . ?
C00B C008 C00L 122.9(7) . . ?
C00A C009 C007 113.6(5) . . ?
C00A C009 C00B 112.2(6) . . ?
C00B C009 C007 113.0(5) . . ?
C005 C00A S001 111.8(6) . . ?
C005 C00A C009 129.0(6) . . ?
C009 C00A S001 118.6(4) . . ?
C008 C00B C009 120.5(6) . . ?
C00F C00B C008 118.9(7) . . ?
C00F C00B C009 120.6(7) . . ?
C00O C00D C005 114.5(8) . . ?
C2 C00D C005 126.4(10) . . ?
C2 C00D C00O 118.9(11) . . ?
O004 C00E C007 125.8(8) . . ?
O004 C00E C00N 125.6(9) . . ?
C00N C00E C007 108.6(6) . . ?
C00B C00F C00J 122.4(8) . . ?
C00L C00G C00V 111.1(9) . . ?
C00L C00G C00X 108.3(8) . . ?
C00Q C00G C00L 112.8(7) . . ?
C00Q C00G C00V 105.6(9) . . ?
C00Q C00G C00X 107.1(10) . . ?
C00X C00G C00V 111.9(9) . . ?
O00C C00H C00J 119.6(8) . . ?
O00C C00H C00L 116.4(9) . . ?
C00J C00H C00L 123.9(8) . . ?
C007 C00I C00M 105.8(8) . . ?
C00F C00J C00H 116.5(7) . . ?
C00F C00J C00P 121.0(8) . . ?
C00H C00J C00P 122.5(7) . . ?
O002 C00K C00R 111.2(8) . . ?
C008 C00L C00G 121.5(7) . . ?
C008 C00L C00H 115.2(8) . . ?
C00H C00L C00G 123.3(7) . . ?
C00N C00M C00I 104.9(7) . . ?
C00M C00N C00E 105.0(8) . . ?
C00D C00O S001 112.7(7) . . ?
C00D C00O C3 123.0(12) . . ?
C3 C00O S001 124.1(11) . . ?
C00U C00P C00J 111.7(8) . . ?
C00U C00P C00Y 108.5(10) . . ?
C00W C00P C00J 111.3(8) . . ?
C00W C00P C00U 105.1(11) . . ?
C00W C00P C00Y 111.2(10) . . ?
C00Y C00P C00J 109.0(9) . . ?
C4 C1 C3 118.8(15) . . ?
C4 C2 C00D 118.9(16) . . ?
C1 C3 C00O 115.8(16) . . ?
C2 C4 C1 124.3(18) . . ?

loop_
_geom_bond_atom_site_label_1
_geom_bond_atom_site_label_2
_geom_bond_distance
_geom_bond_site_symmetry_2
_geom_bond_publ_flag
S001 C00A 1.717(8) . ?
S001 C00O 1.692(11) . ?
O002 C006 1.335(8) . ?
O002 C00K 1.448(8) . ?
O003 C006 1.179(8) . ?
O004 C00E 1.186(9) . ?
C005 C00A 1.479(9) . ?
C005 C00D 1.427(13) . ?
C006 C007 1.533(10) . ?
C007 C009 1.556(11) . ?
C007 C00E 1.543(12) . ?
C007 C00I 1.513(8) . ?
C008 C00B 1.373(11) . ?
C008 C00L 1.385(10) . ?
C009 C00A 1.485(10) . ?
C009 C00B 1.532(9) . ?
C00B C00F 1.368(10) . ?
O00C C00H 1.392(10) . ?
C00D C00O 1.389(13) . ?
C00D C2 1.379(13) . ?
C00E C00N 1.524(12) . ?
C00F C00J 1.370(10) . ?
C00G C00L 1.528(13) . ?
C00G C00Q 1.513(13) . ?
C00G C00V 1.548(15) . ?
C00G C00X 1.532(16) . ?
C00H C00J 1.395(13) . ?
C00H C00L 1.395(11) . ?
C00I C00M 1.517(15) . ?
C00J C00P 1.558(12) . ?
C00K C00R 1.475(14) . ?
C00M C00N 1.493(13) . ?
C00O C3 1.453(17) . ?
C00P C00U 1.512(15) . ?
C00P C00W 1.510(15) . ?
C00P C00Y 1.527(15) . ?
C1 C3 1.41(3) . ?
C1 C4 1.39(3) . ?
C2 C4 1.38(3) . ?
